data_7233646
loop_
_publ_author_name
'Hongtao Cao'
'Haizhu Sun'
'Yongming Yin'
'Xuemei Wen'
'Guogang Shan'
'Zhongmin Su'
'Ronglin Zhong'
'Wenfa Xie'
'Peng Li'
'Dongxia Zhu'

_publ_section_title
;
 Iridium(III) complexes adopting 1,2-diphenyl-1H-benzoimidazole ligands
 for highly efficient organic light-emitting diodes with low efficiency
 roll-off and non-doped feature
;
_journal_name_full 'Journal of Materials Chemistry C'
_journal_page_first 2150
_journal_page_last 2159
_journal_paper_doi 10.1039/C3TC32092H
_journal_volume 2
_journal_year 2014
_chemical_formula_moiety 'C49 H45 Ir N8 O3'
_chemical_formula_sum 'C49 H45 Ir N8 O3'
_chemical_formula_weight 985.79
_space_group_IT_number 14
_space_group_name_Hall '-P 2ybc'
_space_group_name_H-M_alt 'P 1 21/c 1'
_symmetry_cell_setting monoclinic
_symmetry_space_group_name_H-M 'P 1 21/c 1'
_atom_sites_solution_hydrogens geom
_atom_sites_solution_primary direct
_atom_sites_solution_secondary difmap
_cell_angle_alpha 90.00
_cell_angle_beta 132.756(15)
_cell_angle_gamma 90.00
_cell_formula_units_Z 4
_cell_length_a 13.303(5)
_cell_length_b 22.847(5)
_cell_length_c 19.514(5)
_cell_measurement_reflns_used 22928
_cell_measurement_temperature 293(2)
_cell_measurement_theta_max 25.32
_cell_measurement_theta_min 1.78
_cell_volume 4355(2)
_computing_cell_refinement 'SMART (Bruker, 1997)'
_computing_data_collection 'SMART (Bruker, 1997)'
_computing_data_reduction SAINT
_computing_molecular_graphics 'SHELXTL-PLUS (Sheldrick, 1990)'
_computing_publication_material SHELXL-97
_computing_structure_refinement 'SHELXL-97 (Sheldrick, 1997)'
_computing_structure_solution 'SHELXS-97(Sheldrick, 1997)'
_diffrn_ambient_temperature 293(2)
_diffrn_measured_fraction_theta_full 0.994
_diffrn_measured_fraction_theta_max 0.994
_diffrn_measurement_device_type 'Bruker APEX CCD area-detector'
_diffrn_measurement_method '\w scans'
_diffrn_radiation_monochromator graphite
_diffrn_radiation_source 'fine-focus sealed tube'
_diffrn_radiation_type MoK\a
_diffrn_radiation_wavelength 0.71069
_diffrn_reflns_av_R_equivalents 0.0557
_diffrn_reflns_av_sigmaI/netI 0.0677
_diffrn_reflns_limit_h_max 9
_diffrn_reflns_limit_h_min -15
_diffrn_reflns_limit_k_max 27
_diffrn_reflns_limit_k_min -27
_diffrn_reflns_limit_l_max 23
_diffrn_reflns_limit_l_min -21
_diffrn_reflns_number 22928
_diffrn_reflns_theta_full 25.32
_diffrn_reflns_theta_max 25.32
_diffrn_reflns_theta_min 1.78
_exptl_absorpt_coefficient_mu 3.118
_exptl_absorpt_correction_T_max 0.609
_exptl_absorpt_correction_T_min 0.510
_exptl_absorpt_correction_type multi-scan
_exptl_absorpt_process_details 'SADABS(Sheldrick, 1996)'
_exptl_crystal_colour green
_exptl_crystal_density_diffrn 1.504
_exptl_crystal_density_method 'not measured'
_exptl_crystal_description block
_exptl_crystal_F_000 1983
_exptl_crystal_size_max 0.22
_exptl_crystal_size_mid 0.19
_exptl_crystal_size_min 0.16
_refine_diff_density_max 0.916
_refine_diff_density_min -0.620
_refine_diff_density_rms 0.101
_refine_ls_extinction_method none
_refine_ls_goodness_of_fit_ref 0.778
_refine_ls_hydrogen_treatment mixed
_refine_ls_matrix_type full
_refine_ls_number_parameters 551
_refine_ls_number_reflns 7896
_refine_ls_number_restraints 0
_refine_ls_restrained_S_all 0.778
_refine_ls_R_factor_all 0.0708
_refine_ls_R_factor_gt 0.0387
_refine_ls_shift/su_max 0.011
_refine_ls_shift/su_mean 0.000
_refine_ls_structure_factor_coef Fsqd
_refine_ls_weighting_details 'calc w=1/[\s^2^(Fo^2^)+(0.1000P)^2^+0.0000P] where P=(Fo^2^+2Fc^2^)/3'
_refine_ls_weighting_scheme calc
_refine_ls_wR_factor_gt 0.1010
_refine_ls_wR_factor_ref 0.1240
_reflns_number_gt 5540
_reflns_number_total 7896
_reflns_threshold_expression >2\s(I)
_cod_data_source_file J-Mater-Chem-C-2014-2-2150.cif
_cod_data_source_block mm
_cod_depositor_comments
;
The following automatic conversions were performed:

data item '_symmetry_cell_setting' value 'Monoclinic' was changed to
'monoclinic' in accordance with the built-in table derived from the
CIF Core dictionary named 'cif_core.dic' version 2.4.5 last updated
on 2014-11-21.

Automatic conversion script
Id: cif_fix_values 6909 2019-04-08 15:41:33Z antanas 
;
_cod_original_sg_symbol_H-M 'P2(1)/c  '
_cod_database_code 7233646

loop_
_symmetry_equiv_pos_as_xyz
'x, y, z'
'-x, y+1/2, -z+1/2'
'-x, -y, -z'
'x, -y-1/2, z-1/2'

loop_
_atom_site_label
_atom_site_type_symbol
_atom_site_fract_x
_atom_site_fract_y
_atom_site_fract_z
_atom_site_U_iso_or_equiv
_atom_site_adp_type
_atom_site_occupancy
_atom_site_symmetry_multiplicity
_atom_site_calc_flag
_atom_site_refinement_flags
_atom_site_disorder_assembly
_atom_site_disorder_group
Ir1 Ir -0.00866(2) -0.270434(10) 0.162566(16) 0.03394(10) Uani 1 1 d . . .
N1 N -0.1169(6) -0.2358(2) 0.0240(4) 0.0394(13) Uani 1 1 d . . .
N2 N -0.1529(5) -0.3361(2) 0.0714(4) 0.0405(13) Uani 1 1 d . . .
N3 N -0.1838(6) -0.3901(2) 0.0817(4) 0.0481(15) Uani 1 1 d . . .
N4 N -0.3088(6) -0.3730(3) -0.0717(4) 0.0551(16) Uani 1 1 d . . .
N5 N -0.1250(5) -0.2196(2) 0.1711(4) 0.0356(12) Uani 1 1 d . . .
N6 N -0.1458(5) -0.1450(2) 0.2337(4) 0.0381(13) Uani 1 1 d . . .
N7 N 0.1354(5) -0.3184(2) 0.1786(3) 0.0361(12) Uani 1 1 d . . .
N8 N 0.3208(5) -0.3751(2) 0.2684(4) 0.0399(13) Uani 1 1 d . . .
C1 C -0.0975(8) -0.1830(3) 0.0050(6) 0.058(2) Uani 1 1 d . . .
H1 H -0.0318 -0.1581 0.0539 0.070 Uiso 1 1 calc R . .
C2 C -0.1742(10) -0.1643(4) -0.0874(6) 0.072(3) Uani 1 1 d . . .
H2 H -0.1593 -0.1274 -0.0992 0.086 Uiso 1 1 calc R . .
C3 C -0.2709(10) -0.2005(5) -0.1598(7) 0.084(3) Uani 1 1 d . . .
H3 H -0.3211 -0.1889 -0.2212 0.100 Uiso 1 1 calc R . .
C4 C -0.2927(9) -0.2544(4) -0.1405(6) 0.070(2) Uani 1 1 d . . .
H4 H -0.3590 -0.2795 -0.1887 0.084 Uiso 1 1 calc R . .
C5 C -0.2141(7) -0.2710(3) -0.0477(5) 0.0457(17) Uani 1 1 d . . .
C6 C -0.2280(7) -0.3267(3) -0.0192(5) 0.0437(17) Uani 1 1 d . . .
C7 C -0.2759(8) -0.4097(3) -0.0053(6) 0.058(2) Uani 1 1 d . . .
C8 C -0.3367(10) -0.4706(4) -0.0279(7) 0.083(3) Uani 1 1 d . . .
H8A H -0.3012 -0.4897 0.0286 0.125 Uiso 1 1 calc R . .
H8B H -0.3129 -0.4929 -0.0569 0.125 Uiso 1 1 calc R . .
H8C H -0.4345 -0.4678 -0.0697 0.125 Uiso 1 1 calc R . .
C9 C -0.2544(7) -0.2226(2) 0.1396(4) 0.0377(15) Uani 1 1 d . . .
C10 C -0.3616(7) -0.2622(3) 0.0792(5) 0.0498(18) Uani 1 1 d . . .
H10 H -0.3527 -0.2934 0.0531 0.060 Uiso 1 1 calc R . .
C11 C -0.4799(8) -0.2531(3) 0.0602(6) 0.056(2) Uani 1 1 d . . .
H11 H -0.5533 -0.2784 0.0198 0.067 Uiso 1 1 calc R . .
C12 C -0.4932(8) -0.2063(3) 0.1004(5) 0.0561(19) Uani 1 1 d . . .
H12 H -0.5748 -0.2021 0.0867 0.067 Uiso 1 1 calc R . .
C13 C -0.3906(7) -0.1669(3) 0.1587(5) 0.0514(18) Uani 1 1 d . . .
H13 H -0.4005 -0.1355 0.1840 0.062 Uiso 1 1 calc R . .
C14 C -0.2693(7) -0.1765(3) 0.1782(5) 0.0414(16) Uani 1 1 d . . .
C15 C -0.1223(7) -0.0907(3) 0.2801(5) 0.0418(16) Uani 1 1 d . . .
C16 C -0.0906(7) -0.0415(3) 0.2582(5) 0.0450(17) Uani 1 1 d . . .
H16 H -0.0843 -0.0431 0.2135 0.054 Uiso 1 1 calc R . .
C17 C -0.0677(8) 0.0110(3) 0.3031(6) 0.057(2) Uani 1 1 d . . .
H17 H -0.0438 0.0444 0.2897 0.069 Uiso 1 1 calc R . .
C18 C -0.0801(9) 0.0135(4) 0.3662(6) 0.068(3) Uani 1 1 d . . .
H18 H -0.0647 0.0486 0.3961 0.082 Uiso 1 1 calc R . .
C19 C -0.1154(9) -0.0360(4) 0.3864(6) 0.070(2) Uani 1 1 d . . .
H19 H -0.1253 -0.0338 0.4291 0.084 Uiso 1 1 calc R . .
C20 C -0.1363(7) -0.0892(3) 0.3436(5) 0.0521(19) Uani 1 1 d . . .
H20 H -0.1591 -0.1227 0.3575 0.062 Uiso 1 1 calc R . .
C21 C -0.0605(6) -0.1727(3) 0.2283(4) 0.0356(14) Uani 1 1 d . . .
C22 C 0.0791(6) -0.1625(3) 0.2718(4) 0.0361(15) Uani 1 1 d . . .
C23 C 0.1664(7) -0.1190(3) 0.3371(5) 0.0451(17) Uani 1 1 d . . .
H23 H 0.1357 -0.0928 0.3559 0.054 Uiso 1 1 calc R . .
C24 C 0.2973(8) -0.1152(3) 0.3732(5) 0.056(2) Uani 1 1 d . . .
H24 H 0.3562 -0.0864 0.4168 0.068 Uiso 1 1 calc R . .
C25 C 0.3417(7) -0.1548(3) 0.3443(5) 0.055(2) Uani 1 1 d . . .
H25 H 0.4304 -0.1519 0.3684 0.066 Uiso 1 1 calc R . .
C26 C 0.2573(7) -0.1979(3) 0.2811(5) 0.0508(18) Uani 1 1 d . . .
H26 H 0.2897 -0.2235 0.2628 0.061 Uiso 1 1 calc R . .
C27 C 0.1236(7) -0.2042(3) 0.2435(5) 0.0399(15) Uani 1 1 d . . .
C28 C 0.0788(6) -0.3117(3) 0.2830(4) 0.0357(14) Uani 1 1 d . . .
C29 C 0.0404(7) -0.3098(3) 0.3330(5) 0.0475(17) Uani 1 1 d . . .
H29 H -0.0331 -0.2863 0.3118 0.057 Uiso 1 1 calc R . .
C30 C 0.1083(8) -0.3422(3) 0.4148(5) 0.0524(19) Uani 1 1 d . . .
H30 H 0.0804 -0.3396 0.4474 0.063 Uiso 1 1 calc R . .
C31 C 0.2155(8) -0.3775(3) 0.4472(5) 0.058(2) Uani 1 1 d . . .
H31 H 0.2600 -0.3989 0.5017 0.069 Uiso 1 1 calc R . .
C32 C 0.2585(8) -0.3819(3) 0.4001(5) 0.0530(19) Uani 1 1 d . . .
H32 H 0.3311 -0.4063 0.4222 0.064 Uiso 1 1 calc R . .
C33 C 0.1919(7) -0.3492(3) 0.3185(5) 0.0391(15) Uani 1 1 d . . .
C34 C 0.2202(6) -0.3486(3) 0.2592(4) 0.0367(15) Uani 1 1 d . . .
C35 C 0.4378(7) -0.4073(3) 0.3478(5) 0.0440(17) Uani 1 1 d . . .
C36 C 0.5493(8) -0.3771(3) 0.4232(5) 0.057(2) Uani 1 1 d . . .
H36 H 0.5489 -0.3364 0.4244 0.069 Uiso 1 1 calc R . .
C37 C 0.6633(8) -0.4085(4) 0.4981(6) 0.069(2) Uani 1 1 d . . .
H37 H 0.7410 -0.3887 0.5491 0.083 Uiso 1 1 calc R . .
C38 C 0.6611(9) -0.4683(4) 0.4966(6) 0.076(3) Uani 1 1 d . . .
H38 H 0.7361 -0.4892 0.5475 0.092 Uiso 1 1 calc R . .
C39 C 0.5501(9) -0.4973(4) 0.4212(6) 0.083(3) Uani 1 1 d . . .
H39 H 0.5509 -0.5380 0.4210 0.099 Uiso 1 1 calc R . .
C40 C 0.4352(8) -0.4679(3) 0.3445(5) 0.067(2) Uani 1 1 d . . .
H40 H 0.3594 -0.4881 0.2928 0.080 Uiso 1 1 calc R . .
C41 C 0.2975(7) -0.3612(3) 0.1894(5) 0.0412(16) Uani 1 1 d . . .
C42 C 0.3700(8) -0.3771(3) 0.1649(6) 0.055(2) Uani 1 1 d . . .
H42 H 0.4473 -0.4008 0.2029 0.066 Uiso 1 1 calc R . .
C43 C 0.3209(9) -0.3558(4) 0.0806(6) 0.065(2) Uani 1 1 d . . .
H43 H 0.3640 -0.3666 0.0600 0.078 Uiso 1 1 calc R . .
C44 C 0.2088(9) -0.3186(3) 0.0261(6) 0.060(2) Uani 1 1 d . . .
H44 H 0.1813 -0.3038 -0.0289 0.072 Uiso 1 1 calc R . .
C45 C 0.1365(8) -0.3027(3) 0.0510(5) 0.0512(18) Uani 1 1 d . . .
H45 H 0.0610 -0.2780 0.0140 0.061 Uiso 1 1 calc R . .
C46 C 0.1832(7) -0.3259(3) 0.1346(5) 0.0402(15) Uani 1 1 d . . .
O1 O -0.3323(8) -0.4274(3) 0.1784(6) 0.118(3) Uani 1 1 d . . .
C47 C -0.1926(13) -0.4375(7) 0.2160(9) 0.133(5) Uani 1 1 d . . .
O2 O -0.5023(12) -0.0936(5) 0.2373(6) 0.179(5) Uani 1 1 d . . .
C48 C -0.6235(17) -0.0697(9) 0.2055(11) 0.179(8) Uani 1 1 d . . .
O3 O 0.0837(16) 0.0143(6) 0.1614(10) 0.183(5) Uani 1 1 d . . .
C49 C 0.039(3) -0.0227(15) 0.111(3) 0.35(2) Uani 1 1 d . . .

loop_
_atom_site_aniso_label
_atom_site_aniso_U_11
_atom_site_aniso_U_22
_atom_site_aniso_U_33
_atom_site_aniso_U_23
_atom_site_aniso_U_13
_atom_site_aniso_U_12
Ir1 0.03193(16) 0.03097(15) 0.03508(15) 0.00197(11) 0.02122(13) 0.00300(11)
N1 0.041(3) 0.035(3) 0.042(3) 0.009(2) 0.028(3) 0.008(2)
N2 0.035(3) 0.040(3) 0.038(3) 0.003(2) 0.022(3) 0.005(2)
N3 0.046(4) 0.032(3) 0.061(4) -0.002(3) 0.035(3) -0.002(3)
N4 0.042(4) 0.059(4) 0.045(4) -0.015(3) 0.022(3) -0.007(3)
N5 0.029(3) 0.035(3) 0.034(3) 0.002(2) 0.018(3) 0.000(2)
N6 0.033(3) 0.032(3) 0.045(3) 0.000(2) 0.025(3) 0.004(2)
N7 0.031(3) 0.042(3) 0.037(3) 0.006(2) 0.024(3) 0.005(2)
N8 0.039(3) 0.041(3) 0.042(3) 0.005(2) 0.028(3) 0.011(2)
C1 0.063(5) 0.056(5) 0.069(5) 0.015(4) 0.050(5) 0.008(4)
C2 0.076(7) 0.068(6) 0.072(6) 0.029(5) 0.050(6) 0.017(5)
C3 0.081(7) 0.101(8) 0.057(6) 0.037(6) 0.042(6) 0.024(6)
C4 0.061(6) 0.090(6) 0.044(5) 0.002(4) 0.030(5) 0.004(5)
C5 0.042(4) 0.052(4) 0.039(4) 0.000(3) 0.026(4) 0.005(3)
C6 0.038(4) 0.043(4) 0.049(4) -0.003(3) 0.029(4) 0.004(3)
C7 0.053(5) 0.041(4) 0.074(6) -0.005(4) 0.040(5) 0.002(4)
C8 0.083(7) 0.054(5) 0.098(7) -0.024(5) 0.056(6) -0.023(5)
C9 0.037(4) 0.028(3) 0.038(3) 0.000(3) 0.021(3) -0.002(3)
C10 0.043(4) 0.041(4) 0.066(5) -0.011(3) 0.037(4) -0.011(3)
C11 0.043(4) 0.053(4) 0.070(5) -0.003(4) 0.037(4) -0.007(4)
C12 0.039(4) 0.064(5) 0.063(5) -0.003(4) 0.033(4) -0.001(4)
C13 0.039(4) 0.044(4) 0.060(5) 0.001(3) 0.029(4) 0.007(3)
C14 0.037(4) 0.040(4) 0.044(4) 0.002(3) 0.026(3) 0.000(3)
C15 0.035(4) 0.034(4) 0.046(4) -0.004(3) 0.023(3) 0.002(3)
C16 0.037(4) 0.039(4) 0.042(4) 0.002(3) 0.021(3) 0.003(3)
C17 0.046(5) 0.040(4) 0.055(5) 0.001(4) 0.022(4) 0.004(3)
C18 0.050(5) 0.061(6) 0.055(5) -0.013(4) 0.021(5) 0.017(4)
C19 0.068(6) 0.087(7) 0.048(5) -0.014(4) 0.037(5) 0.009(5)
C20 0.052(5) 0.059(5) 0.043(4) -0.009(3) 0.031(4) 0.002(4)
C21 0.032(3) 0.036(3) 0.033(3) 0.003(3) 0.019(3) 0.001(3)
C22 0.031(3) 0.031(3) 0.036(3) 0.002(3) 0.019(3) -0.004(3)
C23 0.033(4) 0.049(4) 0.045(4) -0.001(3) 0.022(3) 0.001(3)
C24 0.043(4) 0.053(5) 0.047(4) 0.002(4) 0.020(4) -0.004(4)
C25 0.032(4) 0.060(5) 0.058(5) 0.003(4) 0.024(4) -0.005(4)
C26 0.040(4) 0.048(4) 0.059(5) -0.002(4) 0.031(4) -0.002(3)
C27 0.040(4) 0.042(4) 0.045(4) 0.006(3) 0.031(4) 0.000(3)
C28 0.035(4) 0.028(3) 0.042(4) -0.008(3) 0.026(3) -0.002(3)
C29 0.049(4) 0.050(4) 0.051(4) 0.006(3) 0.037(4) 0.009(3)
C30 0.056(5) 0.063(5) 0.053(4) 0.009(4) 0.043(4) 0.009(4)
C31 0.064(5) 0.062(5) 0.045(4) 0.018(4) 0.037(4) 0.017(4)
C32 0.057(5) 0.055(5) 0.050(4) 0.014(4) 0.037(4) 0.017(4)
C33 0.038(4) 0.037(4) 0.043(4) -0.002(3) 0.028(3) 0.001(3)
C34 0.033(4) 0.033(3) 0.036(4) -0.004(3) 0.021(3) -0.002(3)
C35 0.038(4) 0.044(4) 0.041(4) 0.003(3) 0.024(3) 0.008(3)
C36 0.054(5) 0.044(4) 0.053(5) -0.004(3) 0.028(4) 0.000(4)
C37 0.049(5) 0.077(6) 0.045(5) -0.009(4) 0.017(4) -0.004(4)
C38 0.056(5) 0.071(6) 0.047(5) 0.003(4) 0.013(4) 0.023(5)
C39 0.063(6) 0.055(5) 0.066(6) 0.003(4) 0.018(5) 0.023(4)
C40 0.049(5) 0.049(5) 0.053(5) -0.006(4) 0.015(4) 0.006(4)
C41 0.042(4) 0.044(4) 0.045(4) 0.004(3) 0.033(4) 0.008(3)
C42 0.055(5) 0.061(5) 0.061(5) 0.004(4) 0.043(4) 0.012(4)
C43 0.073(6) 0.074(6) 0.082(6) 0.007(5) 0.065(6) 0.013(5)
C44 0.078(6) 0.066(5) 0.065(5) 0.005(4) 0.060(5) 0.010(4)
C45 0.059(5) 0.050(4) 0.048(4) 0.009(3) 0.038(4) 0.008(4)
C46 0.041(4) 0.040(4) 0.047(4) 0.004(3) 0.033(4) 0.005(3)
O1 0.097(6) 0.120(6) 0.155(8) -0.019(5) 0.092(6) 0.000(5)
C47 0.090(9) 0.187(14) 0.104(9) 0.019(9) 0.059(8) -0.035(9)
O2 0.188(10) 0.277(13) 0.117(7) 0.076(8) 0.121(8) 0.137(10)
C48 0.149(15) 0.28(2) 0.137(13) 0.066(14) 0.108(13) 0.080(15)
O3 0.221(15) 0.148(10) 0.222(14) 0.010(9) 0.167(13) 0.043(10)
C49 0.23(3) 0.28(4) 0.48(5) -0.15(3) 0.22(4) -0.08(3)

loop_
_atom_type_symbol
_atom_type_description
_atom_type_scat_dispersion_real
_atom_type_scat_dispersion_imag
_atom_type_scat_source
C C 0.0030 0.0020 'International Tables Vol C Tables 4.2.6.8 and 6.1.1.4'
H H 0.0000 0.0000 'International Tables Vol C Tables 4.2.6.8 and 6.1.1.4'
Ir Ir -1.4440 7.9890 'International Tables Vol C Tables 4.2.6.8 and 6.1.1.4'
N N 0.0060 0.0030 'International Tables Vol C Tables 4.2.6.8 and 6.1.1.4'
O O 0.0110 0.0060 'International Tables Vol C Tables 4.2.6.8 and 6.1.1.4'

loop_
_geom_angle_atom_site_label_1
_geom_angle_atom_site_label_2
_geom_angle_atom_site_label_3
_geom_angle
_geom_angle_site_symmetry_1
_geom_angle_site_symmetry_3
C28 Ir1 C27 86.1(2) . .
C28 Ir1 N5 92.4(2) . .
C27 Ir1 N5 79.4(2) . .
C28 Ir1 N7 80.3(2) . .
C27 Ir1 N7 93.0(2) . .
N5 Ir1 N7 169.8(2) . .
C28 Ir1 N2 97.2(2) . .
C27 Ir1 N2 176.6(2) . .
N5 Ir1 N2 99.7(2) . .
N7 Ir1 N2 88.2(2) . .
C28 Ir1 N1 173.0(2) . .
C27 Ir1 N1 100.9(2) . .
N5 Ir1 N1 89.7(2) . .
N7 Ir1 N1 98.4(2) . .
N2 Ir1 N1 75.8(2) . .
C1 N1 C5 118.6(6) . .
C1 N1 Ir1 125.7(5) . .
C5 N1 Ir1 115.6(4) . .
C6 N2 N3 108.2(5) . .
C6 N2 Ir1 116.0(4) . .
N3 N2 Ir1 135.5(4) . .
C7 N3 N2 103.1(6) . .
C7 N4 C6 100.7(6) . .
C21 N5 C9 107.9(5) . .
C21 N5 Ir1 115.4(4) . .
C9 N5 Ir1 136.4(4) . .
C21 N6 C14 107.6(5) . .
C21 N6 C15 127.7(5) . .
C14 N6 C15 124.4(5) . .
C34 N7 C46 106.8(5) . .
C34 N7 Ir1 114.1(4) . .
C46 N7 Ir1 138.7(4) . .
C34 N8 C41 107.0(5) . .
C34 N8 C35 127.8(5) . .
C41 N8 C35 125.0(5) . .
N1 C1 C2 121.4(8) . .
N1 C1 H1 119.3 . .
C2 C1 H1 119.3 . .
C3 C2 C1 119.8(8) . .
C3 C2 H2 120.1 . .
C1 C2 H2 120.1 . .
C2 C3 C4 118.9(8) . .
C2 C3 H3 120.5 . .
C4 C3 H3 120.5 . .
C3 C4 C5 119.2(8) . .
C3 C4 H4 120.4 . .
C5 C4 H4 120.4 . .
N1 C5 C4 122.0(7) . .
N1 C5 C6 114.0(6) . .
C4 C5 C6 124.0(7) . .
N2 C6 N4 112.1(6) . .
N2 C6 C5 118.3(6) . .
N4 C6 C5 129.6(7) . .
N3 C7 N4 115.9(7) . .
N3 C7 C8 121.9(8) . .
N4 C7 C8 122.2(8) . .
C7 C8 H8A 109.5 . .
C7 C8 H8B 109.5 . .
H8A C8 H8B 109.5 . .
C7 C8 H8C 109.5 . .
H8A C8 H8C 109.5 . .
H8B C8 H8C 109.5 . .
N5 C9 C14 108.4(5) . .
N5 C9 C10 131.0(6) . .
C14 C9 C10 120.6(6) . .
C11 C10 C9 117.3(7) . .
C11 C10 H10 121.4 . .
C9 C10 H10 121.4 . .
C10 C11 C12 121.5(7) . .
C10 C11 H11 119.3 . .
C12 C11 H11 119.3 . .
C13 C12 C11 122.2(7) . .
C13 C12 H12 118.9 . .
C11 C12 H12 118.9 . .
C12 C13 C14 116.1(7) . .
C12 C13 H13 122.0 . .
C14 C13 H13 122.0 . .
C9 C14 C13 122.3(6) . .
C9 C14 N6 106.4(6) . .
C13 C14 N6 131.2(6) . .
C20 C15 C16 121.5(6) . .
C20 C15 N6 119.0(6) . .
C16 C15 N6 119.5(6) . .
C15 C16 C17 119.5(7) . .
C15 C16 H16 120.3 . .
C17 C16 H16 120.3 . .
C18 C17 C16 120.2(8) . .
C18 C17 H17 119.9 . .
C16 C17 H17 119.9 . .
C17 C18 C19 120.1(8) . .
C17 C18 H18 119.9 . .
C19 C18 H18 119.9 . .
C18 C19 C20 120.8(8) . .
C18 C19 H19 119.6 . .
C20 C19 H19 119.6 . .
C15 C20 C19 118.0(8) . .
C15 C20 H20 121.0 . .
C19 C20 H20 121.0 . .
N5 C21 N6 109.6(5) . .
N5 C21 C22 117.1(6) . .
N6 C21 C22 133.3(6) . .
C23 C22 C27 121.7(6) . .
C23 C22 C21 126.3(6) . .
C27 C22 C21 111.9(5) . .
C24 C23 C22 119.6(7) . .
C24 C23 H23 120.2 . .
C22 C23 H23 120.2 . .
C23 C24 C25 119.4(7) . .
C23 C24 H24 120.3 . .
C25 C24 H24 120.3 . .
C26 C25 C24 121.3(7) . .
C26 C25 H25 119.4 . .
C24 C25 H25 119.4 . .
C25 C26 C27 121.5(7) . .
C25 C26 H26 119.3 . .
C27 C26 H26 119.3 . .
C26 C27 C22 116.4(6) . .
C26 C27 Ir1 127.6(5) . .
C22 C27 Ir1 115.7(5) . .
C29 C28 C33 116.6(6) . .
C29 C28 Ir1 127.9(5) . .
C33 C28 Ir1 115.4(5) . .
C28 C29 C30 122.0(7) . .
C28 C29 H29 119.0 . .
C30 C29 H29 119.0 . .
C31 C30 C29 120.3(7) . .
C31 C30 H30 119.9 . .
C29 C30 H30 119.9 . .
C32 C31 C30 120.7(7) . .
C32 C31 H31 119.6 . .
C30 C31 H31 119.6 . .
C31 C32 C33 119.4(7) . .
C31 C32 H32 120.3 . .
C33 C32 H32 120.3 . .
C32 C33 C28 120.9(6) . .
C32 C33 C34 127.6(6) . .
C28 C33 C34 111.5(6) . .
N7 C34 N8 110.4(5) . .
N7 C34 C33 118.4(6) . .
N8 C34 C33 131.2(6) . .
C36 C35 C40 121.9(6) . .
C36 C35 N8 119.1(6) . .
C40 C35 N8 119.0(6) . .
C35 C36 C37 118.7(7) . .
C35 C36 H36 120.6 . .
C37 C36 H36 120.6 . .
C38 C37 C36 120.0(8) . .
C38 C37 H37 120.0 . .
C36 C37 H37 120.0 . .
C39 C38 C37 120.3(8) . .
C39 C38 H38 119.8 . .
C37 C38 H38 119.8 . .
C38 C39 C40 121.7(8) . .
C38 C39 H39 119.2 . .
C40 C39 H39 119.2 . .
C35 C40 C39 117.4(7) . .
C35 C40 H40 121.3 . .
C39 C40 H40 121.3 . .
C46 C41 C42 123.0(7) . .
C46 C41 N8 107.1(6) . .
C42 C41 N8 129.9(6) . .
C43 C42 C41 116.2(7) . .
C43 C42 H42 121.9 . .
C41 C42 H42 121.9 . .
C42 C43 C44 121.6(7) . .
C42 C43 H43 119.2 . .
C44 C43 H43 119.2 . .
C43 C44 C45 122.1(7) . .
C43 C44 H44 119.0 . .
C45 C44 H44 119.0 . .
C46 C45 C44 116.4(7) . .
C46 C45 H45 121.8 . .
C44 C45 H45 121.8 . .
C41 C46 N7 108.6(6) . .
C41 C46 C45 120.7(6) . .
N7 C46 C45 130.6(6) . .

loop_
_geom_bond_atom_site_label_1
_geom_bond_atom_site_label_2
_geom_bond_distance
_geom_bond_site_symmetry_2
Ir1 C28 2.013(6) .
Ir1 C27 2.026(7) .
Ir1 N5 2.031(5) .
Ir1 N7 2.040(5) .
Ir1 N2 2.112(5) .
Ir1 N1 2.173(5) .
N1 C1 1.338(8) .
N1 C5 1.350(8) .
N2 C6 1.330(8) .
N2 N3 1.359(7) .
N3 C7 1.326(9) .
N4 C7 1.344(10) .
N4 C6 1.352(8) .
N5 C21 1.352(7) .
N5 C9 1.382(8) .
N6 C21 1.364(8) .
N6 C14 1.405(8) .
N6 C15 1.441(8) .
N7 C34 1.347(8) .
N7 C46 1.382(8) .
N8 C34 1.364(8) .
N8 C41 1.387(8) .
N8 C35 1.446(8) .
C1 C2 1.405(11) .
C1 H1 0.9300 .
C2 C3 1.367(13) .
C2 H2 0.9300 .
C3 C4 1.374(13) .
C3 H3 0.9300 .
C4 C5 1.394(10) .
C4 H4 0.9300 .
C5 C6 1.451(9) .
C7 C8 1.516(10) .
C8 H8A 0.9600 .
C8 H8B 0.9600 .
C8 H8C 0.9600 .
C9 C14 1.386(9) .
C9 C10 1.399(9) .
C10 C11 1.366(10) .
C10 H10 0.9300 .
C11 C12 1.405(11) .
C11 H11 0.9300 .
C12 C13 1.364(10) .
C12 H12 0.9300 .
C13 C14 1.400(9) .
C13 H13 0.9300 .
C15 C20 1.373(10) .
C15 C16 1.368(9) .
C16 C17 1.391(10) .
C16 H16 0.9300 .
C17 C18 1.348(12) .
C17 H17 0.9300 .
C18 C19 1.380(12) .
C18 H18 0.9300 .
C19 C20 1.391(10) .
C19 H19 0.9300 .
C20 H20 0.9300 .
C21 C22 1.443(8) .
C22 C23 1.397(9) .
C22 C27 1.417(9) .
C23 C24 1.367(10) .
C23 H23 0.9300 .
C24 C25 1.393(10) .
C24 H24 0.9300 .
C25 C26 1.367(10) .
C25 H25 0.9300 .
C26 C27 1.396(9) .
C26 H26 0.9300 .
C28 C29 1.378(9) .
C28 C33 1.436(9) .
C29 C30 1.397(9) .
C29 H29 0.9300 .
C30 C31 1.365(10) .
C30 H30 0.9300 .
C31 C32 1.378(10) .
C31 H31 0.9300 .
C32 C33 1.401(9) .
C32 H32 0.9300 .
C33 C34 1.439(9) .
C35 C36 1.371(9) .
C35 C40 1.385(9) .
C36 C37 1.393(10) .
C36 H36 0.9300 .
C37 C38 1.367(11) .
C37 H37 0.9300 .
C38 C39 1.354(11) .
C38 H38 0.9300 .
C39 C40 1.386(10) .
C39 H39 0.9300 .
C40 H40 0.9300 .
C41 C46 1.378(9) .
C41 C42 1.386(9) .
C42 C43 1.381(10) .
C42 H42 0.9300 .
C43 C44 1.386(10) .
C43 H43 0.9300 .
C44 C45 1.389(10) .
C44 H44 0.9300 .
C45 C46 1.397(9) .
C45 H45 0.9300 .
O1 C47 1.481(14) .
O2 C48 1.387(16) .
O3 C49 1.12(3) .
